data_7226079
loop_
_publ_author_name
'Wan, Jie-Ping'
'Hu, Deqing'
'Bai, Feicheng'
'Wei, Li'
'Liu, Yunyun'

_publ_section_title
;
 Stereoselective Z-halosulfonylation of terminal alkynes using
 sulfonohydrazides and CuX (X = Cl, Br, I)
;
_journal_name_full 'RSC Adv.'
_journal_paper_doi 10.1039/C6RA13737G
_journal_year 2016
_chemical_formula_moiety 'C16 H15 I O3 S'
_chemical_formula_sum 'C16 H15 I O3 S'
_chemical_formula_weight 414.24
_chemical_name_systematic
; 
 ? 
;
_space_group_IT_number 14
_symmetry_cell_setting monoclinic
_symmetry_space_group_name_Hall '-P 2yn'
_symmetry_space_group_name_H-M 'P 1 21/n 1'
_atom_sites_solution_hydrogens geom
_atom_sites_solution_primary direct
_atom_sites_solution_secondary difmap
_audit_creation_method SHELXL-97
_audit_update_record
;
2016-04-14 deposited with the CCDC.
2016-07-28 downloaded from the CCDC.
;
_cell_angle_alpha 90.00
_cell_angle_beta 107.25(3)
_cell_angle_gamma 90.00
_cell_formula_units_Z 4
_cell_length_a 12.094(2)
_cell_length_b 9.4445(19)
_cell_length_c 14.894(3)
_cell_measurement_reflns_used 12183
_cell_measurement_temperature 295(2)
_cell_measurement_theta_max 27.5
_cell_measurement_theta_min 3.3
_cell_volume 1624.7(6)
_computing_cell_refinement RAPID-AUTO
_computing_data_collection 'RAPID-AUTO (Rigaku, 1998)'
_computing_data_reduction 'CrystalStructure (Rigaku/MSC, 2004)'
_computing_molecular_graphics 'ORTEPII (Johnson, 1976)'
_computing_publication_material SHELXL-97
_computing_structure_refinement 'SHELXL-97 (Sheldrick, 2008)'
_computing_structure_solution 'SHELXS-97 (Sheldrick, 2008)'
_diffrn_ambient_temperature 295(2)
_diffrn_measured_fraction_theta_full 0.998
_diffrn_measured_fraction_theta_max 0.998
_diffrn_measurement_device_type 'Rigaku R-AXIS RAPID'
_diffrn_measurement_method '\w scans'
_diffrn_radiation_monochromator graphite
_diffrn_radiation_source 'fine-focus sealed tube'
_diffrn_radiation_type MoK\a
_diffrn_radiation_wavelength 0.71073
_diffrn_reflns_av_R_equivalents 0.0548
_diffrn_reflns_av_sigmaI/netI 0.0361
_diffrn_reflns_limit_h_max 14
_diffrn_reflns_limit_h_min -14
_diffrn_reflns_limit_k_max 11
_diffrn_reflns_limit_k_min -11
_diffrn_reflns_limit_l_max 17
_diffrn_reflns_limit_l_min -17
_diffrn_reflns_number 12839
_diffrn_reflns_theta_full 25.34
_diffrn_reflns_theta_max 25.34
_diffrn_reflns_theta_min 3.36
_diffrn_standards_decay_% 0
_diffrn_standards_number image
_exptl_absorpt_coefficient_mu 2.106
_exptl_absorpt_correction_T_max 0.827
_exptl_absorpt_correction_T_min 0.736
_exptl_absorpt_correction_type multi-scan
_exptl_absorpt_process_details 'ABSCOR (Higashi, 1995)'
_exptl_crystal_colour colorless
_exptl_crystal_density_diffrn 1.693
_exptl_crystal_density_method 'not measured'
_exptl_crystal_description block
_exptl_crystal_F_000 816
_exptl_crystal_size_max 0.45
_exptl_crystal_size_mid 0.43
_exptl_crystal_size_min 0.41
_refine_diff_density_max 1.646
_refine_diff_density_min -0.869
_refine_diff_density_rms 0.095
_refine_ls_extinction_method none
_refine_ls_goodness_of_fit_ref 1.096
_refine_ls_hydrogen_treatment constr
_refine_ls_matrix_type full
_refine_ls_number_parameters 190
_refine_ls_number_reflns 2967
_refine_ls_number_restraints 0
_refine_ls_restrained_S_all 1.096
_refine_ls_R_factor_all 0.0452
_refine_ls_R_factor_gt 0.0400
_refine_ls_shift/su_max 0.000
_refine_ls_shift/su_mean 0.000
_refine_ls_structure_factor_coef Fsqd
_refine_ls_weighting_details 'calc w=1/[\s^2^(Fo^2^)+(0.0452P)^2^+2.8316P] where P=(Fo^2^+2Fc^2^)/3'
_refine_ls_weighting_scheme calc
_refine_ls_wR_factor_gt 0.1010
_refine_ls_wR_factor_ref 0.1100
_reflns_number_gt 2669
_reflns_number_total 2967
_reflns_threshold_expression >2\s(I)
_cod_data_source_file c6ra13737g2.cif
_cod_data_source_block shx97
_cod_original_sg_symbol_H-M 'P 21/n'
_cod_database_code 7226079

loop_
_symmetry_equiv_pos_as_xyz
'x, y, z'
'-x+1/2, y+1/2, -z+1/2'
'-x, -y, -z'
'x-1/2, -y-1/2, z-1/2'

loop_
_atom_site_label
_atom_site_type_symbol
_atom_site_fract_x
_atom_site_fract_y
_atom_site_fract_z
_atom_site_U_iso_or_equiv
_atom_site_adp_type
_atom_site_occupancy
_atom_site_symmetry_multiplicity
_atom_site_calc_flag
_atom_site_refinement_flags
I1 I 0.52113(3) 0.16517(3) 0.14416(3) 0.06562(16) Uani 1 1 d .
S1 S 0.35131(9) 0.11319(13) 0.30627(8) 0.0507(3) Uani 1 1 d .
O1 O 0.2696(3) 0.1821(4) 0.2283(2) 0.0656(9) Uani 1 1 d .
O2 O 0.3079(3) 0.0478(4) 0.3761(3) 0.0673(9) Uani 1 1 d .
O3 O 0.6320(3) -0.5421(4) 0.0987(3) 0.0671(9) Uani 1 1 d .
C1 C 0.6196(4) 0.3013(5) 0.4923(3) 0.0584(11) Uani 1 1 d .
H1A H 0.6751 0.2768 0.5482 0.070 Uiso 1 1 calc R
C2 C 0.5394(4) 0.2021(5) 0.4466(3) 0.0546(11) Uani 1 1 d .
H2A H 0.5408 0.1114 0.4712 0.065 Uiso 1 1 calc R
C3 C 0.4563(3) 0.2386(5) 0.3632(3) 0.0460(9) Uani 1 1 d .
C4 C 0.4533(5) 0.3718(5) 0.3265(4) 0.0603(12) Uani 1 1 d .
H4A H 0.3976 0.3962 0.2707 0.072 Uiso 1 1 calc R
C5 C 0.5362(5) 0.4713(5) 0.3749(4) 0.0693(13) Uani 1 1 d .
H5A H 0.5344 0.5623 0.3506 0.083 Uiso 1 1 calc R
C6 C 0.6193(4) 0.4379(5) 0.4567(3) 0.0562(11) Uani 1 1 d .
C7 C 0.7082(5) 0.5437(7) 0.5070(5) 0.0808(16) Uani 1 1 d .
H7A H 0.6953 0.6316 0.4730 0.121 Uiso 1 1 calc R
H7B H 0.7841 0.5087 0.5111 0.121 Uiso 1 1 calc R
H7C H 0.7023 0.5588 0.5692 0.121 Uiso 1 1 calc R
C8 C 0.6731(4) -0.2940(5) 0.1374(3) 0.0553(11) Uani 1 1 d .
H8A H 0.7472 -0.3004 0.1310 0.066 Uiso 1 1 calc R
C9 C 0.6341(4) -0.1669(5) 0.1609(4) 0.0557(11) Uani 1 1 d .
H9A H 0.6812 -0.0873 0.1679 0.067 Uiso 1 1 calc R
C10 C 0.5254(3) -0.1548(4) 0.1744(3) 0.0455(9) Uani 1 1 d .
C11 C 0.4557(3) -0.2747(5) 0.1592(3) 0.0494(10) Uani 1 1 d .
H11A H 0.3821 -0.2688 0.1664 0.059 Uiso 1 1 calc R
C12 C 0.4926(4) -0.4007(5) 0.1340(3) 0.0540(11) Uani 1 1 d .
H12A H 0.4441 -0.4793 0.1240 0.065 Uiso 1 1 calc R
C13 C 0.6031(4) -0.4120(5) 0.1231(3) 0.0498(10) Uani 1 1 d .
C14 C 0.7393(5) -0.5568(7) 0.0794(5) 0.0798(16) Uani 1 1 d .
H14A H 0.7491 -0.6534 0.0631 0.120 Uiso 1 1 calc R
H14C H 0.8012 -0.5308 0.1340 0.120 Uiso 1 1 calc R
H14D H 0.7403 -0.4962 0.0279 0.120 Uiso 1 1 calc R
C15 C 0.4825(3) -0.0228(4) 0.2043(3) 0.0449(9) Uani 1 1 d .
C16 C 0.4222(3) -0.0240(5) 0.2664(3) 0.0482(9) Uani 1 1 d .
H16A H 0.4171 -0.1121 0.2928 0.058 Uiso 1 1 calc R

loop_
_atom_site_aniso_label
_atom_site_aniso_U_11
_atom_site_aniso_U_22
_atom_site_aniso_U_33
_atom_site_aniso_U_23
_atom_site_aniso_U_13
_atom_site_aniso_U_12
I1 0.0843(3) 0.0440(2) 0.0863(3) 0.00457(14) 0.0525(2) 0.00033(13)
S1 0.0469(6) 0.0552(6) 0.0565(6) -0.0019(5) 0.0251(5) 0.0069(4)
O1 0.0516(18) 0.076(2) 0.064(2) -0.0032(17) 0.0087(15) 0.0195(16)
O2 0.066(2) 0.075(2) 0.077(2) -0.0024(19) 0.0454(17) -0.0010(17)
O3 0.077(2) 0.0447(18) 0.094(3) -0.0061(17) 0.0477(19) 0.0041(15)
C1 0.061(3) 0.059(3) 0.057(3) 0.000(2) 0.020(2) 0.006(2)
C2 0.063(3) 0.047(2) 0.059(3) 0.008(2) 0.027(2) 0.009(2)
C3 0.049(2) 0.048(2) 0.046(2) -0.0015(18) 0.0204(17) 0.0103(17)
C4 0.074(3) 0.050(3) 0.056(3) 0.003(2) 0.018(2) 0.012(2)
C5 0.101(4) 0.042(3) 0.071(3) 0.004(2) 0.036(3) 0.005(3)
C6 0.065(3) 0.052(3) 0.059(3) -0.007(2) 0.028(2) 0.003(2)
C7 0.088(4) 0.071(4) 0.088(4) -0.016(3) 0.035(3) -0.014(3)
C8 0.047(2) 0.057(3) 0.071(3) -0.006(2) 0.032(2) -0.0013(19)
C9 0.049(2) 0.053(3) 0.075(3) -0.011(2) 0.034(2) -0.0114(18)
C10 0.046(2) 0.044(2) 0.053(2) 0.0015(18) 0.0247(17) 0.0014(16)
C11 0.042(2) 0.049(2) 0.064(3) 0.000(2) 0.0258(18) -0.0033(17)
C12 0.053(2) 0.046(3) 0.068(3) -0.001(2) 0.027(2) -0.0091(19)
C13 0.057(2) 0.044(2) 0.054(2) 0.0018(19) 0.0272(19) 0.0051(18)
C14 0.077(3) 0.068(4) 0.109(4) -0.019(3) 0.049(3) 0.010(3)
C15 0.046(2) 0.041(2) 0.053(2) 0.0008(18) 0.0209(17) -0.0024(16)
C16 0.047(2) 0.044(2) 0.059(2) 0.0010(19) 0.0237(18) 0.0019(17)

loop_
_atom_type_symbol
_atom_type_description
_atom_type_scat_dispersion_real
_atom_type_scat_dispersion_imag
_atom_type_scat_source
C C 0.0033 0.0016 'International Tables Vol C Tables 4.2.6.8 and 6.1.1.4'
H H 0.0000 0.0000 'International Tables Vol C Tables 4.2.6.8 and 6.1.1.4'
O O 0.0106 0.0060 'International Tables Vol C Tables 4.2.6.8 and 6.1.1.4'
S S 0.1246 0.1234 'International Tables Vol C Tables 4.2.6.8 and 6.1.1.4'
I I -0.4742 1.8119 'International Tables Vol C Tables 4.2.6.8 and 6.1.1.4'

loop_
_geom_angle_atom_site_label_1
_geom_angle_atom_site_label_2
_geom_angle_atom_site_label_3
_geom_angle
O2 S1 O1 117.9(2)
O2 S1 C16 104.4(2)
O1 S1 C16 110.4(2)
O2 S1 C3 107.9(2)
O1 S1 C3 108.0(2)
C16 S1 C3 107.78(19)
C13 O3 C14 117.9(4)
C2 C1 C6 121.3(5)
C2 C1 H1A 119.3
C6 C1 H1A 119.3
C1 C2 C3 119.4(4)
C1 C2 H2A 120.3
C3 C2 H2A 120.3
C4 C3 C2 120.8(4)
C4 C3 S1 119.8(3)
C2 C3 S1 119.4(4)
C3 C4 C5 118.6(5)
C3 C4 H4A 120.7
C5 C4 H4A 120.7
C6 C5 C4 121.8(5)
C6 C5 H5A 119.1
C4 C5 H5A 119.1
C5 C6 C1 118.1(5)
C5 C6 C7 121.4(5)
C1 C6 C7 120.5(5)
C6 C7 H7A 109.5
C6 C7 H7B 109.5
H7A C7 H7B 109.5
C6 C7 H7C 109.5
H7A C7 H7C 109.5
H7B C7 H7C 109.5
C9 C8 C13 120.3(4)
C9 C8 H8A 119.8
C13 C8 H8A 119.8
C8 C9 C10 121.3(4)
C8 C9 H9A 119.3
C10 C9 H9A 119.3
C11 C10 C9 117.5(4)
C11 C10 C15 119.3(4)
C9 C10 C15 123.2(4)
C12 C11 C10 121.7(4)
C12 C11 H11A 119.2
C10 C11 H11A 119.2
C11 C12 C13 120.1(4)
C11 C12 H12A 120.0
C13 C12 H12A 120.0
O3 C13 C8 125.4(4)
O3 C13 C12 115.6(4)
C8 C13 C12 119.0(4)
O3 C14 H14A 109.5
O3 C14 H14C 109.5
H14A C14 H14C 109.5
O3 C14 H14D 109.5
H14A C14 H14D 109.5
H14C C14 H14D 109.5
C16 C15 C10 121.1(4)
C16 C15 I1 122.6(3)
C10 C15 I1 116.4(3)
C15 C16 S1 130.6(4)
C15 C16 H16A 114.7
S1 C16 H16A 114.7

loop_
_geom_bond_atom_site_label_1
_geom_bond_atom_site_label_2
_geom_bond_distance
I1 C15 2.102(4)
S1 O2 1.437(3)
S1 O1 1.438(3)
S1 C16 1.752(4)
S1 C3 1.759(5)
O3 C13 1.356(5)
O3 C14 1.417(6)
C1 C2 1.375(7)
C1 C6 1.394(7)
C1 H1A 0.9300
C2 C3 1.390(6)
C2 H2A 0.9300
C3 C4 1.368(7)
C4 C5 1.407(8)
C4 H4A 0.9300
C5 C6 1.367(8)
C5 H5A 0.9300
C6 C7 1.496(7)
C7 H7A 0.9600
C7 H7B 0.9600
C7 H7C 0.9600
C8 C9 1.372(6)
C8 C13 1.378(6)
C8 H8A 0.9300
C9 C10 1.393(6)
C9 H9A 0.9300
C10 C11 1.389(6)
C10 C15 1.470(6)
C11 C12 1.362(7)
C11 H11A 0.9300
C12 C13 1.398(6)
C12 H12A 0.9300
C14 H14A 0.9600
C14 H14C 0.9600
C14 H14D 0.9600
C15 C16 1.336(6)
C16 H16A 0.9300

loop_
_geom_torsion_atom_site_label_1
_geom_torsion_atom_site_label_2
_geom_torsion_atom_site_label_3
_geom_torsion_atom_site_label_4
_geom_torsion
C6 C1 C2 C3 -0.1(7)
C1 C2 C3 C4 -0.2(7)
C1 C2 C3 S1 -178.3(3)
O2 S1 C3 C4 -132.7(4)
O1 S1 C3 C4 -4.2(4)
C16 S1 C3 C4 115.1(4)
O2 S1 C3 C2 45.4(4)
O1 S1 C3 C2 173.9(3)
C16 S1 C3 C2 -66.7(4)
C2 C3 C4 C5 0.0(7)
S1 C3 C4 C5 178.1(4)
C3 C4 C5 C6 0.4(8)
C4 C5 C6 C1 -0.6(8)
C4 C5 C6 C7 179.1(5)
C2 C1 C6 C5 0.5(7)
C2 C1 C6 C7 -179.2(5)
C13 C8 C9 C10 2.5(8)
C8 C9 C10 C11 -2.8(7)
C8 C9 C10 C15 176.8(5)
C9 C10 C11 C12 1.4(7)
C15 C10 C11 C12 -178.1(4)
C10 C11 C12 C13 0.2(7)
C14 O3 C13 C8 -4.9(7)
C14 O3 C13 C12 175.0(5)
C9 C8 C13 O3 179.2(5)
C9 C8 C13 C12 -0.7(7)
C11 C12 C13 O3 179.4(4)
C11 C12 C13 C8 -0.6(7)
C11 C10 C15 C16 39.6(6)
C9 C10 C15 C16 -140.0(5)
C11 C10 C15 I1 -140.4(4)
C9 C10 C15 I1 40.1(6)
C10 C15 C16 S1 -173.9(3)
I1 C15 C16 S1 6.1(6)
O2 S1 C16 C15 -177.0(4)
O1 S1 C16 C15 55.3(5)
C3 S1 C16 C15 -62.4(5)
